data_4102777
loop_
_publ_author_name
'Olivier Back'
'Mehmet Ali Celik'
'Gernot Frenking'
'Mohand Melaimi'
'Bruno Donnadieu'
'Guy Bertrand'

_publ_contact_author 'Prof G. Bertrand'
_publ_contact_author_address
;
University of California
UCR-CNRS Joint Research Lab
(UMR 2282) 
Department of Chemistry
Riverside, CA 92521 USA 
;
_publ_contact_author_email ' guy.bertrand@ucr.edu '
_publ_contact_author_fax 951-827-4713
_publ_section_title
;
 A Crystalline Phosphinyl Radical Cation
;
_journal_name_full 'Journal of the American Chemical Society'
_journal_page_first 10262
_journal_page_last 10263
_journal_paper_doi 10.1021/ja1046846
_journal_volume 132
_journal_year 2010
_chemical_formula_moiety 'C32 H53 N2 P'
_chemical_formula_sum 'C32 H53 N2 P'
_chemical_formula_weight 496.73
_chemical_name_systematic
;
 ?
;
_space_group_IT_number 14
_symmetry_cell_setting monoclinic
_symmetry_space_group_name_Hall '-P 2ybc'
_symmetry_space_group_name_H-M 'P 1 21/c 1'
_atom_sites_solution_hydrogens geom
_atom_sites_solution_primary direct
_atom_sites_solution_secondary difmap
_audit_creation_method SHELXL-97
_cell_angle_alpha 90.00
_cell_angle_beta 96.2020(10)
_cell_angle_gamma 90.00
_cell_formula_units_Z 4
_cell_length_a 15.7369(10)
_cell_length_b 11.4071(7)
_cell_length_c 16.6528(10)
_cell_measurement_reflns_used 7404
_cell_measurement_temperature 100(2)
_cell_measurement_theta_max 28.970
_cell_measurement_theta_min 2.459
_cell_volume 2971.9(3)
_computing_cell_refinement 'Bruker SAINT'
_computing_data_collection 'Bruker APEX2'
_computing_data_reduction 'Bruker SAINT'
_computing_molecular_graphics Ortep3
_computing_publication_material 'Bruker SHELXTL'
_computing_structure_refinement 'SHELXL-97 (Sheldrick, 1997)'
_computing_structure_solution 'Sir 97'
_diffrn_ambient_temperature 100(2)
_diffrn_measured_fraction_theta_full 0.730
_diffrn_measured_fraction_theta_max 0.730
_diffrn_radiation_monochromator graphite
_diffrn_radiation_source 'fine-focus sealed tube'
_diffrn_radiation_type MoK\a
_diffrn_radiation_wavelength 0.71073
_diffrn_reflns_av_R_equivalents 0.0371
_diffrn_reflns_av_sigmaI/netI 0.0795
_diffrn_reflns_limit_h_max 20
_diffrn_reflns_limit_h_min -21
_diffrn_reflns_limit_k_max 15
_diffrn_reflns_limit_k_min -14
_diffrn_reflns_limit_l_max 22
_diffrn_reflns_limit_l_min -22
_diffrn_reflns_number 16283
_diffrn_reflns_theta_full 29.39
_diffrn_reflns_theta_max 29.39
_diffrn_reflns_theta_min 2.17
_exptl_absorpt_coefficient_mu 0.114
_exptl_absorpt_correction_T_max 0.9884
_exptl_absorpt_correction_T_min 0.9709
_exptl_absorpt_correction_type multi-scan
_exptl_absorpt_process_details Difabs'
_exptl_crystal_colour colorless
_exptl_crystal_density_diffrn 1.110
_exptl_crystal_density_meas
;
;
_exptl_crystal_density_method 'not measured'
_exptl_crystal_description 'prism frag'
_exptl_crystal_F_000 1096
_exptl_crystal_size_max 0.26
_exptl_crystal_size_mid 0.19
_exptl_crystal_size_min 0.10
_refine_diff_density_max 0.284
_refine_diff_density_min -0.232
_refine_diff_density_rms 0.038
_refine_ls_extinction_coef 0.0008(3)
_refine_ls_extinction_expression Fc^*^=kFc[1+0.001xFc^2^\l^3^/sin(2\q)]^-1/4^
_refine_ls_extinction_method SHELXL
_refine_ls_goodness_of_fit_ref 0.875
_refine_ls_hydrogen_treatment constr
_refine_ls_matrix_type full
_refine_ls_number_parameters 327
_refine_ls_number_reflns 5981
_refine_ls_number_restraints 0
_refine_ls_restrained_S_all 0.875
_refine_ls_R_factor_all 0.0647
_refine_ls_R_factor_gt 0.0385
_refine_ls_shift/su_max 0.000
_refine_ls_shift/su_mean 0.000
_refine_ls_structure_factor_coef Fsqd
_refine_ls_weighting_details 'calc w=1/[\s^2^(Fo^2^)+(0.0315P)^2^+0.0000P] where P=(Fo^2^+2Fc^2^)/3'
_refine_ls_weighting_scheme calc
_refine_ls_wR_factor_gt 0.0764
_refine_ls_wR_factor_ref 0.0815
_reflns_number_gt 4005
_reflns_number_total 5981
_reflns_threshold_expression >2sigma(I)
_cod_data_source_file ja1046846_si_002.cif
_cod_data_source_block shelxl
_cod_database_code 4102777

loop_
_symmetry_equiv_pos_as_xyz
'x, y, z'
'-x, y+1/2, -z+1/2'
'-x, -y, -z'
'x, -y-1/2, z-1/2'

loop_
_atom_site_label
_atom_site_type_symbol
_atom_site_fract_x
_atom_site_fract_y
_atom_site_fract_z
_atom_site_U_iso_or_equiv
_atom_site_adp_type
_atom_site_occupancy
_atom_site_symmetry_multiplicity
_atom_site_calc_flag
_atom_site_refinement_flags
P1 P 0.24937(2) 0.11289(3) 0.33612(2) 0.01433(9) Uani 1 1 d .
N1 N 0.32957(7) 0.22236(9) 0.22534(7) 0.0133(3) Uani 1 1 d .
N2 N 0.18119(8) -0.00960(9) 0.33899(7) 0.0145(3) Uani 1 1 d .
C1 C 0.27325(9) 0.13298(11) 0.23759(9) 0.0130(3) Uani 1 1 d .
C2 C 0.35610(9) 0.22946(12) 0.14149(9) 0.0156(3) Uani 1 1 d .
C3 C 0.31881(10) 0.11488(12) 0.10583(9) 0.0177(3) Uani 1 1 d .
H3A H 0.3631 0.0529 0.1101 0.021 Uiso 1 1 calc R
H3B H 0.2977 0.1256 0.0481 0.021 Uiso 1 1 calc R
C4 C 0.24426(9) 0.07994(12) 0.15440(9) 0.0153(3) Uani 1 1 d .
C5 C 0.15917(10) 0.13823(12) 0.12023(9) 0.0180(3) Uani 1 1 d .
H5A H 0.1156 0.1235 0.1577 0.022 Uiso 1 1 calc R
H5B H 0.1677 0.2240 0.1174 0.022 Uiso 1 1 calc R
C6 C 0.12575(11) 0.09305(13) 0.03642(10) 0.0233(4) Uani 1 1 d .
H6A H 0.1662 0.1149 -0.0026 0.028 Uiso 1 1 calc R
H6B H 0.0700 0.1302 0.0188 0.028 Uiso 1 1 calc R
C7 C 0.11507(11) -0.04025(14) 0.03689(10) 0.0286(4) Uani 1 1 d .
H7A H 0.0699 -0.0617 0.0712 0.034 Uiso 1 1 calc R
H7B H 0.0972 -0.0682 -0.0187 0.034 Uiso 1 1 calc R
C8 C 0.19906(11) -0.09920(13) 0.06922(10) 0.0256(4) Uani 1 1 d .
H8A H 0.2426 -0.0839 0.0318 0.031 Uiso 1 1 calc R
H8B H 0.1903 -0.1850 0.0717 0.031 Uiso 1 1 calc R
C9 C 0.23169(10) -0.05381(12) 0.15346(9) 0.0188(3) Uani 1 1 d .
H9A H 0.2868 -0.0923 0.1718 0.023 Uiso 1 1 calc R
H9B H 0.1903 -0.0751 0.1918 0.023 Uiso 1 1 calc R
C10 C 0.35975(9) 0.30435(11) 0.28803(9) 0.0139(3) Uani 1 1 d .
C11 C 0.31079(9) 0.40616(12) 0.29903(9) 0.0155(3) Uani 1 1 d .
C12 C 0.34387(10) 0.48726(12) 0.35666(10) 0.0209(3) Uani 1 1 d .
H12 H 0.3128 0.5571 0.3641 0.025 Uiso 1 1 calc R
C13 C 0.42058(11) 0.46874(13) 0.40325(10) 0.0243(4) Uani 1 1 d .
H13 H 0.4425 0.5263 0.4412 0.029 Uiso 1 1 calc R
C14 C 0.46560(10) 0.36571(13) 0.39458(10) 0.0223(3) Uani 1 1 d .
H14 H 0.5177 0.3524 0.4278 0.027 Uiso 1 1 calc R
C15 C 0.43546(9) 0.28116(12) 0.33764(9) 0.0166(3) Uani 1 1 d .
C16 C 0.22463(9) -0.11294(12) 0.38369(9) 0.0153(3) Uani 1 1 d .
C17 C 0.16269(9) -0.21750(12) 0.37874(9) 0.0195(3) Uani 1 1 d .
H17A H 0.1521 -0.2435 0.3218 0.023 Uiso 1 1 calc R
H17B H 0.1900 -0.2833 0.4106 0.023 Uiso 1 1 calc R
C18 C 0.07776(10) -0.18981(13) 0.40956(10) 0.0231(4) Uani 1 1 d .
H18A H 0.0867 -0.1682 0.4674 0.028 Uiso 1 1 calc R
H18B H 0.0398 -0.2592 0.4037 0.028 Uiso 1 1 calc R
C19 C 0.03741(10) -0.08833(12) 0.36028(10) 0.0225(4) Uani 1 1 d .
H19A H -0.0175 -0.0680 0.3808 0.027 Uiso 1 1 calc R
H19B H 0.0245 -0.1141 0.3035 0.027 Uiso 1 1 calc R
C20 C 0.09352(9) 0.02247(12) 0.36215(10) 0.0181(3) Uani 1 1 d .
C21 C 0.45328(9) 0.23251(13) 0.14190(10) 0.0216(4) Uani 1 1 d .
H21A H 0.4761 0.3019 0.1714 0.032 Uiso 1 1 calc R
H21B H 0.4679 0.2358 0.0862 0.032 Uiso 1 1 calc R
H21C H 0.4781 0.1618 0.1683 0.032 Uiso 1 1 calc R
C22 C 0.32053(10) 0.33813(13) 0.09562(9) 0.0200(3) Uani 1 1 d .
H22A H 0.2583 0.3403 0.0955 0.030 Uiso 1 1 calc R
H22B H 0.3350 0.3350 0.0399 0.030 Uiso 1 1 calc R
H22C H 0.3456 0.4087 0.1221 0.030 Uiso 1 1 calc R
C23 C 0.22158(10) 0.42637(12) 0.25664(9) 0.0174(3) Uani 1 1 d .
H23 H 0.2074 0.3595 0.2188 0.021 Uiso 1 1 calc R
C24 C 0.15655(10) 0.42662(13) 0.31937(10) 0.0224(4) Uani 1 1 d .
H24A H 0.1673 0.4942 0.3553 0.034 Uiso 1 1 calc R
H24B H 0.1625 0.3542 0.3511 0.034 Uiso 1 1 calc R
H24C H 0.0985 0.4316 0.2916 0.034 Uiso 1 1 calc R
C25 C 0.21294(10) 0.54062(12) 0.20742(10) 0.0211(3) Uani 1 1 d .
H25A H 0.1539 0.5491 0.1826 0.032 Uiso 1 1 calc R
H25B H 0.2516 0.5382 0.1651 0.032 Uiso 1 1 calc R
H25C H 0.2278 0.6074 0.2432 0.032 Uiso 1 1 calc R
C26 C 0.48472(9) 0.16633(13) 0.33650(10) 0.0191(3) Uani 1 1 d .
H26 H 0.4560 0.1163 0.2923 0.023 Uiso 1 1 calc R
C27 C 0.57795(10) 0.18429(14) 0.32000(11) 0.0288(4) Uani 1 1 d .
H27A H 0.5797 0.2341 0.2723 0.043 Uiso 1 1 calc R
H27B H 0.6039 0.1081 0.3104 0.043 Uiso 1 1 calc R
H27C H 0.6098 0.2221 0.3668 0.043 Uiso 1 1 calc R
C28 C 0.48333(10) 0.09997(13) 0.41630(10) 0.0228(4) Uani 1 1 d .
H28A H 0.5151 0.1447 0.4600 0.034 Uiso 1 1 calc R
H28B H 0.5100 0.0229 0.4120 0.034 Uiso 1 1 calc R
H28C H 0.4240 0.0899 0.4280 0.034 Uiso 1 1 calc R
C29 C 0.09448(11) 0.08512(13) 0.44454(10) 0.0255(4) Uani 1 1 d .
H29A H 0.1106 0.0291 0.4882 0.038 Uiso 1 1 calc R
H29B H 0.0375 0.1166 0.4502 0.038 Uiso 1 1 calc R
H29C H 0.1360 0.1494 0.4475 0.038 Uiso 1 1 calc R
C30 C 0.05018(10) 0.10486(13) 0.29781(10) 0.0223(4) Uani 1 1 d .
H30A H 0.0849 0.1757 0.2948 0.033 Uiso 1 1 calc R
H30B H -0.0066 0.1264 0.3121 0.033 Uiso 1 1 calc R
H30C H 0.0444 0.0653 0.2453 0.033 Uiso 1 1 calc R
C31 C 0.30220(10) -0.15160(13) 0.34210(10) 0.0202(3) Uani 1 1 d .
H31A H 0.2831 -0.1785 0.2872 0.030 Uiso 1 1 calc R
H31B H 0.3316 -0.2157 0.3729 0.030 Uiso 1 1 calc R
H31C H 0.3414 -0.0853 0.3396 0.030 Uiso 1 1 calc R
C32 C 0.25793(11) -0.08845(13) 0.47254(9) 0.0218(4) Uani 1 1 d .
H32A H 0.2944 -0.0186 0.4756 0.033 Uiso 1 1 calc R
H32B H 0.2911 -0.1559 0.4948 0.033 Uiso 1 1 calc R
H32C H 0.2094 -0.0753 0.5037 0.033 Uiso 1 1 calc R

loop_
_atom_site_aniso_label
_atom_site_aniso_U_11
_atom_site_aniso_U_22
_atom_site_aniso_U_33
_atom_site_aniso_U_23
_atom_site_aniso_U_13
_atom_site_aniso_U_12
P1 0.0167(2) 0.01414(18) 0.01211(19) -0.00101(15) 0.00146(16) -0.00253(14)
N1 0.0157(6) 0.0136(6) 0.0107(6) -0.0001(5) 0.0018(5) -0.0012(5)
N2 0.0131(6) 0.0127(6) 0.0177(7) 0.0009(5) 0.0024(6) -0.0012(4)
C1 0.0106(7) 0.0126(7) 0.0152(7) -0.0002(5) -0.0012(6) 0.0022(5)
C2 0.0182(8) 0.0182(7) 0.0109(7) 0.0002(6) 0.0033(7) 0.0000(6)
C3 0.0210(8) 0.0183(7) 0.0141(7) -0.0013(6) 0.0035(7) 0.0016(6)
C4 0.0180(8) 0.0158(7) 0.0119(7) -0.0021(6) 0.0014(7) -0.0009(6)
C5 0.0181(8) 0.0197(7) 0.0154(8) -0.0014(6) -0.0016(7) -0.0010(6)
C6 0.0248(9) 0.0279(9) 0.0157(8) -0.0024(7) -0.0045(7) -0.0013(7)
C7 0.0335(10) 0.0311(9) 0.0201(9) -0.0084(7) -0.0022(8) -0.0084(7)
C8 0.0375(10) 0.0195(8) 0.0193(8) -0.0064(7) 0.0010(8) -0.0051(7)
C9 0.0248(9) 0.0158(7) 0.0157(8) -0.0034(6) 0.0015(7) -0.0013(6)
C10 0.0153(8) 0.0138(7) 0.0127(7) 0.0015(6) 0.0015(6) -0.0037(5)
C11 0.0178(8) 0.0147(7) 0.0136(7) 0.0008(6) 0.0001(7) -0.0029(5)
C12 0.0268(9) 0.0149(7) 0.0200(8) -0.0025(6) -0.0018(8) -0.0004(6)
C13 0.0313(10) 0.0190(8) 0.0207(9) -0.0034(7) -0.0064(8) -0.0063(7)
C14 0.0201(8) 0.0250(8) 0.0198(8) 0.0027(7) -0.0067(7) -0.0042(6)
C15 0.0157(8) 0.0187(7) 0.0155(7) 0.0024(6) 0.0018(7) -0.0029(6)
C16 0.0176(8) 0.0138(7) 0.0144(7) 0.0012(6) 0.0006(7) -0.0007(6)
C17 0.0233(8) 0.0154(7) 0.0194(8) 0.0022(6) 0.0009(7) -0.0018(6)
C18 0.0210(8) 0.0214(8) 0.0270(9) 0.0070(7) 0.0031(8) -0.0042(6)
C19 0.0168(8) 0.0237(8) 0.0272(9) 0.0049(7) 0.0037(8) -0.0032(6)
C20 0.0151(8) 0.0184(7) 0.0215(8) 0.0029(6) 0.0053(7) 0.0012(6)
C21 0.0197(8) 0.0268(8) 0.0192(8) 0.0029(7) 0.0066(7) -0.0005(6)
C22 0.0255(9) 0.0207(7) 0.0142(8) 0.0028(6) 0.0045(7) -0.0004(6)
C23 0.0187(8) 0.0157(7) 0.0175(8) -0.0034(6) 0.0004(7) 0.0008(6)
C24 0.0234(9) 0.0218(8) 0.0226(8) -0.0007(7) 0.0047(8) 0.0011(6)
C25 0.0200(8) 0.0197(8) 0.0231(9) 0.0008(6) -0.0002(7) 0.0027(6)
C26 0.0168(8) 0.0214(7) 0.0187(8) 0.0036(6) 0.0009(7) 0.0022(6)
C27 0.0185(9) 0.0379(10) 0.0298(10) 0.0092(8) 0.0019(8) 0.0028(7)
C28 0.0222(9) 0.0245(8) 0.0212(8) 0.0038(7) 0.0003(8) 0.0039(6)
C29 0.0268(9) 0.0274(8) 0.0240(9) 0.0005(7) 0.0105(8) 0.0053(7)
C30 0.0158(8) 0.0222(8) 0.0291(9) 0.0051(7) 0.0038(7) 0.0011(6)
C31 0.0198(8) 0.0176(7) 0.0234(9) 0.0038(6) 0.0029(7) 0.0032(6)
C32 0.0253(9) 0.0218(8) 0.0173(8) 0.0018(6) -0.0021(7) -0.0017(6)

loop_
_atom_type_symbol
_atom_type_description
_atom_type_scat_dispersion_real
_atom_type_scat_dispersion_imag
_atom_type_scat_source
C C 0.0033 0.0016 'International Tables Vol C Tables 4.2.6.8 and 6.1.1.4'
H H 0.0000 0.0000 'International Tables Vol C Tables 4.2.6.8 and 6.1.1.4'
N N 0.0061 0.0033 'International Tables Vol C Tables 4.2.6.8 and 6.1.1.4'
P P 0.1023 0.0942 'International Tables Vol C Tables 4.2.6.8 and 6.1.1.4'

loop_
_geom_angle_atom_site_label_1
_geom_angle_atom_site_label_2
_geom_angle_atom_site_label_3
_geom_angle
C1 P1 N2 108.90(6)
C1 N1 C10 122.55(11)
C1 N1 C2 115.12(12)
C10 N1 C2 122.32(11)
C20 N2 C16 115.90(10)
C20 N2 P1 112.83(8)
C16 N2 P1 112.66(9)
N1 C1 C4 106.90(11)
N1 C1 P1 116.41(11)
C4 C1 P1 136.61(10)
N1 C2 C3 100.46(10)
N1 C2 C21 112.04(13)
C3 C2 C21 111.32(11)
N1 C2 C22 112.59(11)
C3 C2 C22 113.27(13)
C21 C2 C22 107.20(11)
C2 C3 C4 107.38(11)
C1 C4 C9 115.17(12)
C1 C4 C3 101.65(11)
C9 C4 C3 110.74(11)
C1 C4 C5 108.87(11)
C9 C4 C5 108.50(12)
C3 C4 C5 111.84(12)
C6 C5 C4 112.95(12)
C5 C6 C7 110.97(13)
C8 C7 C6 110.36(14)
C7 C8 C9 111.45(13)
C8 C9 C4 112.01(13)
C15 C10 C11 121.26(13)
C15 C10 N1 119.81(12)
C11 C10 N1 118.92(13)
C12 C11 C10 117.75(15)
C12 C11 C23 118.50(13)
C10 C11 C23 123.55(13)
C13 C12 C11 121.69(14)
C12 C13 C14 119.80(15)
C13 C14 C15 120.98(16)
C14 C15 C10 118.32(13)
C14 C15 C26 117.75(15)
C10 C15 C26 123.85(13)
N2 C16 C31 109.92(11)
N2 C16 C17 109.10(12)
C31 C16 C17 106.50(11)
N2 C16 C32 114.76(11)
C31 C16 C32 106.34(12)
C17 C16 C32 109.88(11)
C18 C17 C16 113.41(12)
C17 C18 C19 107.98(12)
C18 C19 C20 114.17(14)
N2 C20 C30 108.62(11)
N2 C20 C19 109.40(11)
C30 C20 C19 106.19(14)
N2 C20 C29 114.54(13)
C30 C20 C29 107.37(12)
C19 C20 C29 110.36(12)
C11 C23 C25 113.60(12)
C11 C23 C24 109.49(13)
C25 C23 C24 109.46(11)
C15 C26 C28 111.05(12)
C15 C26 C27 112.64(12)
C28 C26 C27 108.96(13)

loop_
_geom_bond_atom_site_label_1
_geom_bond_atom_site_label_2
_geom_bond_distance
P1 C1 1.7376(14)
P1 N2 1.7655(11)
N1 C1 1.3805(16)
N1 C10 1.4433(18)
N1 C2 1.5023(17)
N2 C20 1.5168(17)
N2 C16 1.5169(18)
C1 C4 1.535(2)
C2 C3 1.5264(19)
C2 C21 1.529(2)
C2 C22 1.530(2)
C3 C4 1.5473(18)
C4 C9 1.5383(19)
C4 C5 1.547(2)
C5 C6 1.527(2)
C6 C7 1.530(2)
C7 C8 1.528(2)
C8 C9 1.531(2)
C10 C15 1.400(2)
C10 C11 1.4165(19)
C11 C12 1.393(2)
C11 C23 1.519(2)
C12 C13 1.379(2)
C13 C14 1.388(2)
C14 C15 1.399(2)
C15 C26 1.5232(19)
C16 C31 1.5320(18)
C16 C17 1.5369(19)
C16 C32 1.541(2)
C17 C18 1.5158(19)
C18 C19 1.518(2)
C19 C20 1.540(2)
C20 C30 1.529(2)
C20 C29 1.546(2)
C23 C25 1.538(2)
C23 C24 1.5393(19)
C26 C28 1.532(2)
C26 C27 1.535(2)
